data_1508593
loop_
_publ_author_name
'Navarro, Raul'
'Reisman, Sarah E.'

_publ_section_title
;
 Rapid construction of the aza-propellane core of acutumine via a
 photochemical [2 + 2] cycloaddition reaction.
;
_journal_issue 17
_journal_name_full 'Organic letters'
_journal_page_first 4354
_journal_page_last 4357
_journal_paper_doi 10.1021/ol3017963
_journal_volume 14
_journal_year 2012
_chemical_absolute_configuration ad
_chemical_formula_moiety 'C16 H20 Br N O4 , H2 O'
_chemical_formula_sum 'C16 H22 Br N O5'
_chemical_formula_weight 388.26
_chemical_name_systematic
; 
 ? 
;
_space_group_IT_number 19
_symmetry_cell_setting orthorhombic
_symmetry_Int_Tables_number 19
_symmetry_space_group_name_Hall 'P 2ac 2ab'
_symmetry_space_group_name_H-M 'P 21 21 21'
_atom_sites_solution_hydrogens geom
_atom_sites_solution_primary direct
_atom_sites_solution_secondary difmap
_audit_creation_method SHELXL-97
_cell_angle_alpha 90
_cell_angle_beta 90
_cell_angle_gamma 90
_cell_formula_units_Z 4
_cell_length_a 7.2279(3)
_cell_length_b 12.4336(5)
_cell_length_c 17.6522(7)
_cell_measurement_reflns_used 9272
_cell_measurement_temperature 100
_cell_measurement_theta_max 25.62
_cell_measurement_theta_min 2.31
_cell_volume 1586.38(11)
_computing_cell_refinement 'SAINT V7.68A (Bruker-AXS, 2007)'
_computing_data_collection 'APEX2 v2010.7-0 (Bruker-AXS, 2007)'
_computing_data_reduction 'SAINT V7.68A (Bruker-AXS, 2007)'
_computing_molecular_graphics 'Bruker XP v5.1'
_computing_publication_material 'Bruker XCIF 2008'
_computing_structure_refinement 'SHELXL-97 (Sheldrick, 2008)'
_computing_structure_solution 'SHELXS-97 (Sheldrick, 2008)'
_diffrn_ambient_temperature 100
_diffrn_detector_area_resol_mean 8.33
_diffrn_measured_fraction_theta_full 0.965
_diffrn_measured_fraction_theta_max 0.965
_diffrn_measurement_device_type 'Bruker KAPPA APEX II'
_diffrn_measurement_method '\w scans; 10 settings'
_diffrn_radiation_monochromator graphite
_diffrn_radiation_source 'fine-focus sealed tube'
_diffrn_radiation_type MoK\a
_diffrn_radiation_wavelength 0.71073
_diffrn_reflns_av_R_equivalents 0.0867
_diffrn_reflns_av_sigmaI/netI 0.0692
_diffrn_reflns_limit_h_max 10
_diffrn_reflns_limit_h_min -10
_diffrn_reflns_limit_k_max 18
_diffrn_reflns_limit_k_min -18
_diffrn_reflns_limit_l_max 25
_diffrn_reflns_limit_l_min -26
_diffrn_reflns_number 40470
_diffrn_reflns_theta_full 32.34
_diffrn_reflns_theta_max 32.34
_diffrn_reflns_theta_min 2.00
_exptl_absorpt_coefficient_mu 2.617
_exptl_absorpt_correction_T_max 0.75
_exptl_absorpt_correction_T_min 0.50
_exptl_absorpt_correction_type multi-scan
_exptl_absorpt_process_details 'SADABS v2008/1 (Bruker-AXS, 2001)'
_exptl_crystal_colour Colorless
_exptl_crystal_density_diffrn 1.626
_exptl_crystal_density_method 'not measured'
_exptl_crystal_description Plate
_exptl_crystal_F_000 800
_exptl_crystal_size_max 0.41
_exptl_crystal_size_mid 0.21
_exptl_crystal_size_min 0.02
_refine_diff_density_max 1.358
_refine_diff_density_min -1.303
_refine_diff_density_rms 0.112
_refine_ls_abs_structure_details 'Flack H D (1983), Acta Cryst. A39, 876-881'
_refine_ls_abs_structure_Flack 0.015(8)
_refine_ls_extinction_method none
_refine_ls_goodness_of_fit_ref 1.534
_refine_ls_hydrogen_treatment mixed
_refine_ls_matrix_type full
_refine_ls_number_parameters 219
_refine_ls_number_reflns 5378
_refine_ls_number_restraints 0
_refine_ls_restrained_S_all 1.534
_refine_ls_R_factor_all 0.0728
_refine_ls_R_factor_gt 0.0490
_refine_ls_shift/su_max 0.002
_refine_ls_shift/su_mean 0.000
_refine_ls_structure_factor_coef Fsqd
_refine_ls_weighting_details 'calc w=1/[\s^2^(Fo^2^)'
_refine_ls_weighting_scheme calc
_refine_ls_wR_factor_gt 0.0744
_refine_ls_wR_factor_ref 0.0768
_reflns_number_gt 4263
_reflns_number_total 5378
_reflns_threshold_expression >2sigma(I)
_cod_data_source_file ol3017963_si_003.cif
_cod_data_source_block run03
_cod_depositor_comments
;
The following automatic conversions were performed:

'_symmetry_cell_setting' value 'Orthorhombic' changed to
'orthorhombic' according to
/home/saulius/struct/CIF-dictionaries/cif_core.dic dictionary named
'cif_core.dic' version 2.4.2 from 2011-04-26.

Automatic conversion script
Id: cif_fix_values 1891 2012-01-12 08:04:46Z andrius 
;
_cod_original_sg_symbol_H-M P2(1)2(1)2(1)
_cod_database_code 1508593

loop_
_symmetry_equiv_pos_as_xyz
'x, y, z'
'-x+1/2, -y, z+1/2'
'x+1/2, -y+1/2, -z'
'-x, y+1/2, -z+1/2'

loop_
_atom_site_label
_atom_site_type_symbol
_atom_site_fract_x
_atom_site_fract_y
_atom_site_fract_z
_atom_site_U_iso_or_equiv
_atom_site_adp_type
_atom_site_occupancy
_atom_site_symmetry_multiplicity
_atom_site_calc_flag
_atom_site_refinement_flags
Br1 Br 0.27114(3) 0.73170(2) 0.631118(16) 0.02207(8) Uani 1 1 d .
O1 O 1.0023(3) 0.9362(2) 0.80238(13) 0.0348(6) Uani 1 1 d .
O2 O 1.0423(3) 1.09937(17) 0.64206(12) 0.0258(5) Uani 1 1 d .
O3 O 0.6896(2) 0.72303(18) 0.70336(10) 0.0189(4) Uani 1 1 d .
O4 O 0.8157(3) 0.69751(19) 0.58335(13) 0.0282(6) Uani 1 1 d .
H4 H 0.8404 0.6356 0.5673 0.042 Uiso 1 1 calc R
N1 N 0.6741(3) 1.0931(2) 0.54156(14) 0.0197(6) Uani 1 1 d .
C1 C 0.9500(4) 0.9698(3) 0.74071(17) 0.0241(7) Uani 1 1 d .
C2 C 0.9767(4) 1.0834(3) 0.71891(18) 0.0251(8) Uani 1 1 d .
H2 H 1.0244 1.1335 0.7587 0.030 Uiso 1 1 calc R
C3 C 0.8555(4) 1.1297(3) 0.65960(17) 0.0213(7) Uani 1 1 d .
H3 H 0.8321 1.2088 0.6636 0.026 Uiso 1 1 calc R
C4 C 0.7034(4) 1.0648(2) 0.62240(16) 0.0182(6) Uani 1 1 d .
C5 C 0.7548(3) 0.9441(2) 0.61646(13) 0.0148(6) Uani 1 1 d .
C6 C 0.8571(4) 0.8961(3) 0.68560(16) 0.0161(7) Uani 1 1 d .
H6 H 0.9489 0.8416 0.6674 0.019 Uiso 1 1 calc R
C7 C 0.6775(4) 0.8364(3) 0.71241(15) 0.0168(7) Uani 1 1 d .
C8 C 0.5726(3) 0.8816(2) 0.64068(16) 0.0145(6) Uani 1 1 d .
C9 C 0.5200(3) 0.7802(2) 0.59912(14) 0.0155(6) Uani 1 1 d .
H9 H 0.5271 0.7901 0.5430 0.019 Uiso 1 1 calc R
C10 C 0.6555(3) 0.6938(2) 0.62663(17) 0.0192(6) Uani 1 1 d .
H10 H 0.5976 0.6209 0.6238 0.023 Uiso 1 1 calc R
C11 C 0.5228(4) 1.0724(2) 0.66736(18) 0.0196(7) Uani 1 1 d .
H11A H 0.4476 1.1341 0.6498 0.024 Uiso 1 1 calc R
H11B H 0.5484 1.0812 0.7221 0.024 Uiso 1 1 calc R
C12 C 0.4225(4) 0.9662(2) 0.65224(16) 0.0180(7) Uani 1 1 d .
H12A H 0.3430 0.9468 0.6958 0.022 Uiso 1 1 calc R
H12B H 0.3441 0.9721 0.6064 0.022 Uiso 1 1 calc R
C13 C 0.8419(4) 0.9312(2) 0.53756(15) 0.0164(6) Uani 1 1 d .
H13A H 0.9738 0.9106 0.5419 0.020 Uiso 1 1 calc R
H13B H 0.7761 0.8752 0.5082 0.020 Uiso 1 1 calc R
C14 C 0.8231(4) 1.0393(3) 0.49974(16) 0.0223(7) Uani 1 1 d .
H14A H 0.9399 1.0806 0.5035 0.027 Uiso 1 1 calc R
H14B H 0.7900 1.0310 0.4456 0.027 Uiso 1 1 calc R
C15 C 0.6043(4) 0.8588(3) 0.79115(16) 0.0222(7) Uani 1 1 d .
H15A H 0.4818 0.8260 0.7968 0.033 Uiso 1 1 calc R
H15B H 0.5948 0.9366 0.7988 0.033 Uiso 1 1 calc R
H15C H 0.6890 0.8282 0.8288 0.033 Uiso 1 1 calc R
C16 C 0.6592(4) 1.2079(3) 0.52511(19) 0.0297(8) Uani 1 1 d .
H16A H 0.7775 1.2432 0.5360 0.045 Uiso 1 1 calc R
H16B H 0.5620 1.2397 0.5567 0.045 Uiso 1 1 calc R
H16C H 0.6279 1.2180 0.4716 0.045 Uiso 1 1 calc R
O5 O 0.8789(3) 0.4904(2) 0.54906(16) 0.0282(6) Uani 1 1 d .
H5A H 0.912(5) 0.475(3) 0.589(2) 0.028(11) Uiso 1 1 d .
H5B H 0.948(6) 0.472(3) 0.511(2) 0.056(14) Uiso 1 1 d .

loop_
_atom_site_aniso_label
_atom_site_aniso_U_11
_atom_site_aniso_U_22
_atom_site_aniso_U_33
_atom_site_aniso_U_23
_atom_site_aniso_U_13
_atom_site_aniso_U_12
Br1 0.01091(10) 0.02719(15) 0.02810(14) -0.00656(14) 0.00382(11) -0.00282(11)
O1 0.0257(13) 0.0598(19) 0.0189(12) 0.0028(12) -0.0081(10) -0.0092(12)
O2 0.0115(9) 0.0338(15) 0.0322(14) -0.0043(11) 0.0014(9) -0.0032(9)
O3 0.0158(9) 0.0226(12) 0.0185(10) 0.0028(9) -0.0021(7) 0.0014(9)
O4 0.0165(10) 0.0333(15) 0.0348(13) -0.0011(11) 0.0092(9) 0.0044(9)
N1 0.0167(12) 0.0173(15) 0.0252(14) 0.0039(12) 0.0013(10) 0.0020(10)
C1 0.0082(12) 0.042(2) 0.0220(16) -0.0039(15) 0.0027(11) 0.0000(14)
C2 0.0144(14) 0.036(2) 0.0251(17) -0.0123(15) 0.0003(12) -0.0036(14)
C3 0.0131(13) 0.0236(19) 0.0271(16) -0.0069(14) 0.0045(12) -0.0006(13)
C4 0.0133(12) 0.0206(16) 0.0209(15) -0.0032(12) 0.0024(12) -0.0007(11)
C5 0.0097(12) 0.0191(14) 0.0155(14) -0.0009(10) 0.0008(10) -0.0011(11)
C6 0.0099(13) 0.0228(19) 0.0154(15) -0.0016(13) 0.0013(10) 0.0017(12)
C7 0.0129(13) 0.0236(19) 0.0138(14) 0.0013(12) -0.0011(10) 0.0029(12)
C8 0.0110(11) 0.0171(16) 0.0153(15) -0.0004(13) -0.0012(11) 0.0021(10)
C9 0.0090(10) 0.0215(18) 0.0159(12) 0.0009(13) 0.0045(9) -0.0019(12)
C10 0.0138(11) 0.0243(17) 0.0195(15) -0.0023(14) 0.0046(12) 0.0008(10)
C11 0.0119(13) 0.0196(19) 0.0274(17) -0.0026(14) 0.0029(12) 0.0034(12)
C12 0.0102(12) 0.0267(19) 0.0172(15) -0.0019(12) 0.0007(10) 0.0021(12)
C13 0.0129(12) 0.0207(18) 0.0157(15) -0.0002(13) 0.0053(11) 0.0015(12)
C14 0.0185(14) 0.027(2) 0.0216(16) 0.0022(14) 0.0043(12) -0.0011(13)
C15 0.0185(14) 0.031(2) 0.0169(15) 0.0023(14) 0.0000(12) -0.0017(13)
C16 0.0240(15) 0.028(2) 0.0368(19) 0.0072(16) 0.0021(13) 0.0025(14)
O5 0.0293(13) 0.0354(17) 0.0198(13) -0.0011(12) 0.0001(11) 0.0103(11)

loop_
_atom_type_symbol
_atom_type_description
_atom_type_scat_dispersion_real
_atom_type_scat_dispersion_imag
_atom_type_scat_source
C C 0.0033 0.0016 'International Tables Vol C Tables 4.2.6.8 and 6.1.1.4'
H H 0.0000 0.0000 'International Tables Vol C Tables 4.2.6.8 and 6.1.1.4'
N N 0.0061 0.0033 'International Tables Vol C Tables 4.2.6.8 and 6.1.1.4'
O O 0.0106 0.0060 'International Tables Vol C Tables 4.2.6.8 and 6.1.1.4'
Br Br -0.2901 2.4595 'International Tables Vol C Tables 4.2.6.8 and 6.1.1.4'

loop_
_geom_angle_atom_site_label_1
_geom_angle_atom_site_label_2
_geom_angle_atom_site_label_3
_geom_angle
C3 O2 C2 61.7(2)
C7 O3 C10 110.4(2)
C10 O4 H4 109.5
C16 N1 C14 113.6(2)
C16 N1 C4 115.7(2)
C14 N1 C4 105.7(2)
O1 C1 C2 121.1(3)
O1 C1 C6 120.5(3)
C2 C1 C6 118.4(3)
O2 C2 C1 114.6(3)
O2 C2 C3 58.62(18)
C1 C2 C3 118.6(3)
O2 C2 H2 117.3
C1 C2 H2 117.3
C3 C2 H2 117.3
O2 C3 C2 59.64(19)
O2 C3 C4 116.7(2)
C2 C3 C4 121.9(3)
O2 C3 H3 115.6
C2 C3 H3 115.6
C4 C3 H3 115.6
N1 C4 C3 113.2(2)
N1 C4 C11 111.3(2)
C3 C4 C11 111.2(2)
N1 C4 C5 101.4(2)
C3 C4 C5 111.8(2)
C11 C4 C5 107.4(2)
C13 C5 C6 118.6(2)
C13 C5 C4 105.1(2)
C6 C5 C4 115.8(2)
C13 C5 C8 122.2(2)
C6 C5 C8 89.74(19)
C4 C5 C8 104.9(2)
C1 C6 C5 119.4(3)
C1 C6 C7 117.7(2)
C5 C6 C7 91.4(2)
C1 C6 H6 109.0
C5 C6 H6 109.0
C7 C6 H6 109.0
O3 C7 C15 107.9(2)
O3 C7 C6 112.6(2)
C15 C7 C6 118.7(3)
O3 C7 C8 107.0(2)
C15 C7 C8 120.2(2)
C6 C7 C8 89.3(2)
C9 C8 C12 117.6(2)
C9 C8 C7 102.4(2)
C12 C8 C7 118.7(2)
C9 C8 C5 119.2(2)
C12 C8 C5 106.8(2)
C7 C8 C5 89.51(18)
C8 C9 C10 105.7(2)
C8 C9 Br1 110.19(17)
C10 C9 Br1 106.05(18)
C8 C9 H9 111.5
C10 C9 H9 111.5
Br1 C9 H9 111.5
O4 C10 O3 111.8(2)
O4 C10 C9 109.6(2)
O3 C10 C9 103.5(2)
O4 C10 H10 110.6
O3 C10 H10 110.6
C9 C10 H10 110.6
C4 C11 C12 105.1(2)
C4 C11 H11A 110.7
C12 C11 H11A 110.7
C4 C11 H11B 110.7
C12 C11 H11B 110.7
H11A C11 H11B 108.8
C8 C12 C11 106.4(2)
C8 C12 H12A 110.5
C11 C12 H12A 110.5
C8 C12 H12B 110.5
C11 C12 H12B 110.5
H12A C12 H12B 108.6
C14 C13 C5 105.8(2)
C14 C13 H13A 110.6
C5 C13 H13A 110.6
C14 C13 H13B 110.6
C5 C13 H13B 110.6
H13A C13 H13B 108.7
N1 C14 C13 104.5(2)
N1 C14 H14A 110.9
C13 C14 H14A 110.9
N1 C14 H14B 110.9
C13 C14 H14B 110.9
H14A C14 H14B 108.9
C7 C15 H15A 109.5
C7 C15 H15B 109.5
H15A C15 H15B 109.5
C7 C15 H15C 109.5
H15A C15 H15C 109.5
H15B C15 H15C 109.5
N1 C16 H16A 109.5
N1 C16 H16B 109.5
H16A C16 H16B 109.5
N1 C16 H16C 109.5
H16A C16 H16C 109.5
H16B C16 H16C 109.5
H5A O5 H5B 117(4)

loop_
_geom_bond_atom_site_label_1
_geom_bond_atom_site_label_2
_geom_bond_distance
Br1 C9 1.980(2)
O1 C1 1.226(4)
O2 C3 1.436(3)
O2 C2 1.451(4)
O3 C7 1.421(4)
O3 C10 1.424(3)
O4 C10 1.388(3)
O4 H4 0.8400
N1 C16 1.461(4)
N1 C14 1.467(4)
N1 C4 1.485(4)
C1 C2 1.477(5)
C1 C6 1.496(4)
C2 C3 1.481(4)
C2 H2 1.0000
C3 C4 1.514(4)
C3 H3 1.0000
C4 C11 1.530(4)
C4 C5 1.550(4)
C5 C13 1.537(3)
C5 C6 1.547(4)
C5 C8 1.588(3)
C6 C7 1.568(4)
C6 H6 1.0000
C7 C15 1.513(4)
C7 C8 1.579(4)
C8 C9 1.506(4)
C8 C12 1.525(4)
C9 C10 1.533(4)
C9 H9 1.0000
C10 H10 1.0000
C11 C12 1.530(4)
C11 H11A 0.9900
C11 H11B 0.9900
C12 H12A 0.9900
C12 H12B 0.9900
C13 C14 1.507(4)
C13 H13A 0.9900
C13 H13B 0.9900
C14 H14A 0.9900
C14 H14B 0.9900
C15 H15A 0.9800
C15 H15B 0.9800
C15 H15C 0.9800
C16 H16A 0.9800
C16 H16B 0.9800
C16 H16C 0.9800
O5 H5A 0.77(4)
O5 H5B 0.86(4)

loop_
_geom_hbond_atom_site_label_D
_geom_hbond_atom_site_label_H
_geom_hbond_atom_site_label_A
_geom_hbond_distance_DH
_geom_hbond_distance_HA
_geom_hbond_distance_DA
_geom_hbond_angle_DHA
_geom_hbond_site_symmetry_A
O4 H4 O5 0.84 1.85 2.684(3) 169.4 .
O5 H5A O1 0.77(4) 2.07(4) 2.841(3) 178(4) 4_746
O5 H5B N1 0.86(4) 2.05(5) 2.862(4) 156(4) 3_566

loop_
_cod_related_entry_id
_cod_related_entry_code
_cod_related_entry_database
1 30652013 ChemSpider
